data_7026485
loop_
_publ_author_name
'Yurkerwich, Kevin'
'Coleman, Fergal'
'Parkin, Gerard'

_publ_section_title
;
 Bis(2-mercapto-1-R-imidazolyl)hydroborato complexes of aluminium,
 gallium, indium and thallium: compounds possessing gallium-gallium bonds
 and a trivalent thallium alkyl.
;
_journal_issue 30
_journal_name_full 'Dalton transactions (Cambridge, England : 2003)'
_journal_page_first 6939
_journal_page_last 6942
_journal_paper_doi 10.1039/c0dt00461h
_journal_volume 39
_journal_year 2010
_chemical_formula_sum 'C8 H12 B Ga I2 N4 S2'
_chemical_formula_weight 562.67
_chemical_name_systematic
;
?
;
_space_group_IT_number 62
_symmetry_cell_setting orthorhombic
_symmetry_space_group_name_Hall '-P 2ac 2n'
_symmetry_space_group_name_H-M 'P n m a'
_atom_sites_solution_hydrogens geom
_atom_sites_solution_primary direct
_atom_sites_solution_secondary difmap
_audit_creation_method SHELXL-97
_cell_angle_alpha 90.00
_cell_angle_beta 90.00
_cell_angle_gamma 90.00
_cell_formula_units_Z 4
_cell_length_a 8.8213(3)
_cell_length_b 13.2681(5)
_cell_length_c 14.3161(5)
_cell_measurement_reflns_used 7626
_cell_measurement_temperature 243(2)
_cell_measurement_theta_max 28.32
_cell_measurement_theta_min 2.71
_cell_volume 1675.58(10)
_computing_cell_refinement 'Bruker SMART'
_computing_data_collection 'Bruker SMART'
_computing_data_reduction 'Bruker SAINT'
_computing_molecular_graphics 'Bruker SHELXTL'
_computing_publication_material 'Bruker SHELXTL'
_computing_structure_refinement 'SHELXL-97 (Sheldrick, 2008)'
_computing_structure_solution 'SHELXS-97 (Sheldrick, 2008)'
_diffrn_ambient_temperature 243(2)
_diffrn_measured_fraction_theta_full 1.000
_diffrn_measured_fraction_theta_max 1.000
_diffrn_measurement_device_type 'CCD area detector'
_diffrn_measurement_method 'phi and omega scans'
_diffrn_radiation_monochromator graphite
_diffrn_radiation_source 'fine-focus sealed tube'
_diffrn_radiation_type MoK\a
_diffrn_radiation_wavelength 0.71073
_diffrn_reflns_av_R_equivalents 0.0222
_diffrn_reflns_av_sigmaI/netI 0.0154
_diffrn_reflns_limit_h_max 8
_diffrn_reflns_limit_h_min -11
_diffrn_reflns_limit_k_max 13
_diffrn_reflns_limit_k_min -16
_diffrn_reflns_limit_l_max 13
_diffrn_reflns_limit_l_min -18
_diffrn_reflns_number 11074
_diffrn_reflns_theta_full 27.10
_diffrn_reflns_theta_max 27.10
_diffrn_reflns_theta_min 2.09
_exptl_absorpt_coefficient_mu 5.564
_exptl_absorpt_correction_T_max 0.4024
_exptl_absorpt_correction_T_min 0.4024
_exptl_absorpt_correction_type empirical
_exptl_absorpt_process_details sadabs
_exptl_crystal_colour colorless
_exptl_crystal_density_diffrn 2.230
_exptl_crystal_density_method 'not measured'
_exptl_crystal_description block
_exptl_crystal_F_000 1048
_exptl_crystal_size_max 0.20
_exptl_crystal_size_mid 0.20
_exptl_crystal_size_min 0.20
_refine_diff_density_max 0.443
_refine_diff_density_min -0.322
_refine_diff_density_rms 0.068
_refine_ls_extinction_coef 0.00203(12)
_refine_ls_extinction_expression Fc^*^=kFc[1+0.001xFc^2^\l^3^/sin(2\q)]^-1/4^
_refine_ls_extinction_method SHELXL
_refine_ls_goodness_of_fit_ref 1.140
_refine_ls_hydrogen_treatment mixed
_refine_ls_matrix_type full
_refine_ls_number_parameters 93
_refine_ls_number_reflns 1935
_refine_ls_number_restraints 2
_refine_ls_restrained_S_all 1.140
_refine_ls_R_factor_all 0.0195
_refine_ls_R_factor_gt 0.0170
_refine_ls_shift/su_max 0.003
_refine_ls_shift/su_mean 0.000
_refine_ls_structure_factor_coef Fsqd
_refine_ls_weighting_details 'calc w=1/[\s^2^(Fo^2^)+(0.0174P)^2^+0.7608P] where P=(Fo^2^+2Fc^2^)/3'
_refine_ls_weighting_scheme calc
_refine_ls_wR_factor_gt 0.0397
_refine_ls_wR_factor_ref 0.0405
_reflns_number_gt 1787
_reflns_number_total 1935
_reflns_threshold_expression >2sigma(I)
_cod_data_source_file c0dt00461h.txt
_cod_data_source_block fc2s10
_cod_depositor_comments
;
The following automatic conversions were performed:

'_symmetry_cell_setting' value 'Orthorhombic' changed to
'orthorhombic' according to
/home/saulius/struct/CIF-dictionaries/cif_core.dic dictionary named
'cif_core.dic' version 2.4.2 from 2011-04-26.

Automatic conversion script
Id: cif_fix_values 1891 2012-01-12 08:04:46Z andrius 
;
_cod_original_sg_symbol_H-M Pnma
_cod_database_code 7026485

loop_
_symmetry_equiv_pos_as_xyz
'x, y, z'
'-x+1/2, -y, z+1/2'
'-x, y+1/2, -z'
'x+1/2, -y+1/2, -z+1/2'
'-x, -y, -z'
'x-1/2, y, -z-1/2'
'x, -y-1/2, z'
'-x-1/2, y-1/2, z-1/2'

loop_
_atom_site_label
_atom_site_type_symbol
_atom_site_fract_x
_atom_site_fract_y
_atom_site_fract_z
_atom_site_U_iso_or_equiv
_atom_site_adp_type
_atom_site_occupancy
_atom_site_symmetry_multiplicity
_atom_site_calc_flag
_atom_site_refinement_flags
Ga Ga -0.27575(4) 0.2500 1.57726(2) 0.02810(9) Uani 1 2 d S
I1 I -0.46952(3) 0.2500 1.445889(15) 0.04110(8) Uani 1 2 d S
I2 I -0.39736(3) 0.2500 1.737284(14) 0.04040(8) Uani 1 2 d S
S S -0.13719(7) 0.10519(4) 1.56574(4) 0.03772(14) Uani 1 1 d .
B B 0.0572(5) 0.2500 1.4106(3) 0.0418(9) Uani 1 2 d SD
H11 H 0.094(4) 0.2500 1.4839(15) 0.050 Uiso 1 2 d SD
H12 H 0.151(3) 0.2500 1.358(2) 0.050 Uiso 1 2 d SD
N1 N -0.0419(2) 0.15458(14) 1.38715(13) 0.0360(4) Uani 1 1 d .
C1 C -0.1253(2) 0.09707(16) 1.44482(15) 0.0317(5) Uani 1 1 d .
N2 N -0.1988(2) 0.02691(14) 1.39381(13) 0.0383(4) Uani 1 1 d .
C2 C -0.0647(3) 0.11823(19) 1.29807(18) 0.0492(6) Uani 1 1 d .
H2 H -0.0201 0.1441 1.2434 0.059 Uiso 1 1 calc R
C3 C -0.1609(3) 0.03999(19) 1.30194(18) 0.0514(7) Uani 1 1 d .
H3 H -0.1956 0.0015 1.2512 0.062 Uiso 1 1 calc R
C4 C -0.2990(3) -0.0519(2) 1.4301(2) 0.0550(7) Uani 1 1 d .
H4B H -0.3436 -0.0886 1.3784 0.082 Uiso 1 1 calc R
H4A H -0.3787 -0.0213 1.4671 0.082 Uiso 1 1 calc R
H4C H -0.2410 -0.0979 1.4687 0.082 Uiso 1 1 calc R

loop_
_atom_site_aniso_label
_atom_site_aniso_U_11
_atom_site_aniso_U_22
_atom_site_aniso_U_33
_atom_site_aniso_U_23
_atom_site_aniso_U_13
_atom_site_aniso_U_12
Ga 0.03108(17) 0.02802(17) 0.02519(16) 0.000 0.00185(12) 0.000
I1 0.04196(13) 0.04576(14) 0.03557(12) 0.000 -0.01019(9) 0.000
I2 0.04698(14) 0.04418(13) 0.03004(11) 0.000 0.01066(8) 0.000
S 0.0464(3) 0.0341(3) 0.0327(3) 0.0053(2) 0.0031(2) 0.0102(2)
B 0.038(2) 0.039(2) 0.049(2) 0.000 0.0091(17) 0.000
N1 0.0431(10) 0.0288(9) 0.0362(10) 0.0000(8) 0.0077(8) 0.0050(8)
C1 0.0339(11) 0.0251(10) 0.0361(11) 0.0009(8) 0.0031(8) 0.0080(8)
N2 0.0422(11) 0.0286(9) 0.0442(11) -0.0045(8) 0.0018(9) 0.0025(8)
C2 0.0756(18) 0.0365(13) 0.0355(12) -0.0006(10) 0.0092(12) 0.0049(12)
C3 0.0732(18) 0.0386(14) 0.0422(13) -0.0111(11) -0.0029(13) 0.0060(13)
C4 0.0552(16) 0.0383(14) 0.0715(18) -0.0069(13) 0.0098(14) -0.0072(12)

loop_
_atom_type_symbol
_atom_type_description
_atom_type_scat_dispersion_real
_atom_type_scat_dispersion_imag
_atom_type_scat_source
C C 0.0033 0.0016 'International Tables Vol C Tables 4.2.6.8 and 6.1.1.4'
H H 0.0000 0.0000 'International Tables Vol C Tables 4.2.6.8 and 6.1.1.4'
B B 0.0013 0.0007 'International Tables Vol C Tables 4.2.6.8 and 6.1.1.4'
N N 0.0061 0.0033 'International Tables Vol C Tables 4.2.6.8 and 6.1.1.4'
S S 0.1246 0.1234 'International Tables Vol C Tables 4.2.6.8 and 6.1.1.4'
Ga Ga 0.2307 1.6083 'International Tables Vol C Tables 4.2.6.8 and 6.1.1.4'
I I -0.4742 1.8119 'International Tables Vol C Tables 4.2.6.8 and 6.1.1.4'

loop_
_geom_angle_atom_site_label_1
_geom_angle_atom_site_label_2
_geom_angle_atom_site_label_3
_geom_angle
_geom_angle_site_symmetry_1
_geom_angle_site_symmetry_3
S Ga S 114.61(4) . 7_565
S Ga I2 107.005(16) . .
S Ga I2 107.004(16) 7_565 .
S Ga I1 107.854(18) . .
S Ga I1 107.854(18) 7_565 .
I2 Ga I1 112.644(15) . .
C1 S Ga 99.01(7) . .
H11 B H12 115(3) . .
H11 B N1 111.5(10) . 7_565
H12 B N1 105.5(11) . 7_565
H11 B N1 111.5(10) . .
H12 B N1 105.5(11) . .
N1 B N1 107.0(3) 7_565 .
C1 N1 C2 106.9(2) . .
C1 N1 B 129.0(2) . .
C2 N1 B 124.0(2) . .
N1 C1 N2 108.81(19) . .
N1 C1 S 127.60(18) . .
N2 C1 S 123.56(17) . .
C1 N2 C3 108.4(2) . .
C1 N2 C4 126.2(2) . .
C3 N2 C4 125.4(2) . .
C3 C2 N1 109.0(2) . .
C2 C3 N2 107.0(2) . .

loop_
_geom_bond_atom_site_label_1
_geom_bond_atom_site_label_2
_geom_bond_distance
_geom_bond_site_symmetry_2
Ga S 2.2832(6) .
Ga S 2.2832(6) 7_565
Ga I2 2.5296(4) .
Ga I1 2.5414(4) .
S C1 1.738(2) .
B H11 1.097(18) .
B H12 1.116(18) .
B N1 1.575(3) 7_565
B N1 1.575(3) .
N1 C1 1.343(3) .
N1 C2 1.378(3) .
C1 N2 1.349(3) .
N2 C3 1.368(3) .
N2 C4 1.464(3) .
C2 C3 1.342(4) .
